data_7233516
loop_
_publ_author_name
'Jing Zhang'
'Zhiying Ma'
'Qian Zhang'
'Tarunpreet Singh Virk'
'Hua Geng'
'Dong Wang'
'Wei Xu'
'Zhigang Shuai'
'Kamaljit Singh'
'Wenping Hu'
'Daoben Zhu'

_publ_section_title
;
 Substitution effects on the electrical tranporting properties of
 tetrathia[22]annulene[2,1,2,1]: experimental and theoretical
 investigations
;
_journal_name_full 'Journal of Materials Chemistry C'
_journal_page_first 5765
_journal_page_last 5771
_journal_paper_doi 10.1039/C3TC30776J
_journal_volume 1
_journal_year 2013
_chemical_formula_moiety 'C34 H20 Cl2 S4'
_chemical_formula_sum 'C34 H20 Cl2 S4'
_chemical_formula_weight 627.64
_space_group_IT_number 2
_space_group_name_Hall '-P 1'
_space_group_name_H-M_alt 'P -1'
_symmetry_cell_setting triclinic
_symmetry_space_group_name_H-M 'P -1'
_atom_sites_solution_hydrogens geom
_atom_sites_solution_primary direct
_atom_sites_solution_secondary difmap
_cell_angle_alpha 108.950(2)
_cell_angle_beta 112.420(2)
_cell_angle_gamma 95.820(2)
_cell_formula_units_Z 2
_cell_length_a 11.102(3)
_cell_length_b 11.949(3)
_cell_length_c 12.195(3)
_cell_measurement_reflns_used 4702
_cell_measurement_temperature 173(2)
_cell_measurement_theta_max 27.48
_cell_measurement_theta_min 1.86
_cell_volume 1366.7(6)
_computing_cell_refinement 'CrystalClear (Rigaku Inc., 2007)'
_computing_data_collection 'CrystalClear (Rigaku Inc., 2007)'
_computing_data_reduction 'CrystalClear (Rigaku Inc., 2007)'
_computing_molecular_graphics 'XP in Siemens SHELXTL (Sheldrick, 1994)'
_computing_publication_material 'SHELX97 (Sheldrick, 1997)'
_computing_structure_refinement 'SHELXL-97 (Sheldrick, 1997)'
_computing_structure_solution 'SHELXS-97 (Sheldrick, 1990)'
_diffrn_ambient_temperature 173(2)
_diffrn_measured_fraction_theta_full 0.996
_diffrn_measured_fraction_theta_max 0.996
_diffrn_measurement_device_type 'MM007-HF CCD(Saturn 724+)'
_diffrn_measurement_method '\w scans at fixed \c = 45\%'
_diffrn_radiation_monochromator Confocal
_diffrn_radiation_source 'rotating anode'
_diffrn_radiation_type MoK\a
_diffrn_radiation_wavelength 0.71073
_diffrn_reflns_av_R_equivalents 0.0447
_diffrn_reflns_av_sigmaI/netI 0.0464
_diffrn_reflns_limit_h_max 14
_diffrn_reflns_limit_h_min -14
_diffrn_reflns_limit_k_max 15
_diffrn_reflns_limit_k_min -15
_diffrn_reflns_limit_l_max 15
_diffrn_reflns_limit_l_min -15
_diffrn_reflns_number 15405
_diffrn_reflns_theta_full 27.49
_diffrn_reflns_theta_max 27.49
_diffrn_reflns_theta_min 1.86
_exptl_absorpt_coefficient_mu 0.569
_exptl_absorpt_correction_T_max 0.9721
_exptl_absorpt_correction_T_min 0.9195
_exptl_absorpt_correction_type multi-scan
_exptl_absorpt_process_details 'CrystalClear (Rigaku Inc., 2007)'
_exptl_crystal_colour black
_exptl_crystal_density_diffrn 1.525
_exptl_crystal_density_method 'not measured'
_exptl_crystal_description plate
_exptl_crystal_F_000 644
_exptl_crystal_size_max 0.15
_exptl_crystal_size_mid 0.12
_exptl_crystal_size_min 0.05
_refine_diff_density_max 0.367
_refine_diff_density_min -0.343
_refine_diff_density_rms 0.073
_refine_ls_extinction_method none
_refine_ls_goodness_of_fit_ref 1.117
_refine_ls_hydrogen_treatment constr
_refine_ls_matrix_type full
_refine_ls_number_parameters 361
_refine_ls_number_reflns 6247
_refine_ls_number_restraints 0
_refine_ls_restrained_S_all 1.117
_refine_ls_R_factor_all 0.0525
_refine_ls_R_factor_gt 0.0455
_refine_ls_shift/su_max 0.001
_refine_ls_shift/su_mean 0.000
_refine_ls_structure_factor_coef Fsqd
_refine_ls_weighting_details 'calc w=1/[\s^2^(Fo^2^)+(0.0455P)^2^+0.5036P] where P=(Fo^2^+2Fc^2^)/3'
_refine_ls_weighting_scheme calc
_refine_ls_wR_factor_gt 0.1041
_refine_ls_wR_factor_ref 0.1078
_reflns_number_gt 5627
_reflns_number_total 6247
_reflns_threshold_expression >2sigma(I)
_cod_data_source_file 1000002.cif
_cod_data_source_block PCOD1000002
_cod_original_cell_volume 1366.7(5)
_cod_original_sg_symbol_H-M P-1
_cod_database_code 7233516

loop_
_symmetry_equiv_pos_as_xyz
'x, y, z'
'-x, -y, -z'

loop_
_atom_site_label
_atom_site_type_symbol
_atom_site_fract_x
_atom_site_fract_y
_atom_site_fract_z
_atom_site_U_iso_or_equiv
_atom_site_adp_type
_atom_site_occupancy
_atom_site_symmetry_multiplicity
_atom_site_calc_flag
_atom_site_refinement_flags
_atom_site_disorder_assembly
_atom_site_disorder_group
Cl1 Cl 1.08843(6) -0.43957(6) 0.42273(5) 0.03705(15) Uani 1 1 d . . .
Cl2 Cl -0.29692(5) 0.45209(5) -0.10630(5) 0.03279(14) Uani 1 1 d . . .
S1 S 0.25924(5) 0.01069(5) -0.01880(5) 0.02283(12) Uani 1 1 d . . .
S2 S 0.46438(5) -0.13919(5) 0.07090(5) 0.02304(12) Uani 1 1 d . . .
S3 S 0.57284(5) 0.04091(5) 0.34932(4) 0.02214(12) Uani 1 1 d . . .
S4 S 0.33802(5) 0.16676(5) 0.26280(5) 0.02303(12) Uani 1 1 d . . .
C1 C 0.13067(19) 0.0864(2) -0.03947(19) 0.0224(4) Uani 1 1 d . . .
C2 C 0.0286(2) 0.0253(2) -0.1677(2) 0.0287(5) Uani 1 1 d . . .
H2A H -0.0525 0.0494 -0.1993 0.034 Uiso 1 1 calc R . .
C3 C 0.0568(2) -0.0710(2) -0.2421(2) 0.0277(5) Uani 1 1 d . . .
H3A H -0.0025 -0.1186 -0.3304 0.033 Uiso 1 1 calc R . .
C4 C 0.1807(2) -0.0945(2) -0.17803(18) 0.0229(4) Uani 1 1 d . . .
C5 C 0.2269(2) -0.1890(2) -0.24015(19) 0.0244(4) Uani 1 1 d . . .
H5A H 0.1706 -0.2271 -0.3304 0.029 Uiso 1 1 calc R . .
C6 C 0.3336(2) -0.24062(19) -0.20319(19) 0.0237(4) Uani 1 1 d . . .
H6A H 0.3406 -0.2959 -0.2754 0.028 Uiso 1 1 calc R . .
C7 C 0.4348(2) -0.23185(19) -0.08521(18) 0.0221(4) Uani 1 1 d . . .
C8 C 0.5267(2) -0.3044(2) -0.07871(19) 0.0250(4) Uani 1 1 d . . .
H8A H 0.5277 -0.3617 -0.1534 0.030 Uiso 1 1 calc R . .
C9 C 0.6153(2) -0.2862(2) 0.0444(2) 0.0248(4) Uani 1 1 d . . .
H9A H 0.6828 -0.3294 0.0622 0.030 Uiso 1 1 calc R . .
C10 C 0.5972(2) -0.19771(19) 0.14184(19) 0.0222(4) Uani 1 1 d . . .
C11 C 0.67396(19) -0.16103(19) 0.27605(19) 0.0213(4) Uani 1 1 d . . .
C12 C 0.66506(19) -0.06603(19) 0.37411(19) 0.0208(4) Uani 1 1 d . . .
C13 C 0.72741(19) -0.0408(2) 0.50790(19) 0.0232(4) Uani 1 1 d . . .
H13A H 0.7831 -0.0877 0.5429 0.028 Uiso 1 1 calc R . .
C14 C 0.70028(19) 0.0570(2) 0.58215(19) 0.0229(4) Uani 1 1 d . . .
H14A H 0.7358 0.0837 0.6733 0.028 Uiso 1 1 calc R . .
C15 C 0.61551(19) 0.11486(19) 0.51289(18) 0.0211(4) Uani 1 1 d . . .
C16 C 0.5819(2) 0.2200(2) 0.57320(19) 0.0238(4) Uani 1 1 d . . .
H16A H 0.6242 0.2474 0.6646 0.029 Uiso 1 1 calc R . .
C17 C 0.5021(2) 0.2939(2) 0.53219(19) 0.0242(4) Uani 1 1 d . . .
H17A H 0.5160 0.3672 0.6018 0.029 Uiso 1 1 calc R . .
C18 C 0.4059(2) 0.28767(19) 0.41375(19) 0.0233(4) Uani 1 1 d . . .
C19 C 0.3428(2) 0.3826(2) 0.4022(2) 0.0270(4) Uani 1 1 d . . .
H19A H 0.3642 0.4571 0.4737 0.032 Uiso 1 1 calc R . .
C20 C 0.2481(2) 0.3594(2) 0.2800(2) 0.0251(4) Uani 1 1 d . . .
H20A H 0.1999 0.4168 0.2595 0.030 Uiso 1 1 calc R . .
C21 C 0.22841(19) 0.2428(2) 0.18750(19) 0.0218(4) Uani 1 1 d . . .
C22 C 0.13437(19) 0.19365(19) 0.05626(19) 0.0214(4) Uani 1 1 d . . .
C23 C 0.7759(2) -0.2296(2) 0.31732(18) 0.0217(4) Uani 1 1 d . . .
C24 C 0.7377(2) -0.3526(2) 0.2947(2) 0.0293(5) Uani 1 1 d . . .
H24A H 0.6446 -0.3933 0.2551 0.035 Uiso 1 1 calc R . .
C25 C 0.8334(2) -0.4172(2) 0.3290(2) 0.0311(5) Uani 1 1 d . . .
H25A H 0.8063 -0.5009 0.3140 0.037 Uiso 1 1 calc R . .
C26 C 0.9680(2) -0.3579(2) 0.38518(19) 0.0258(5) Uani 1 1 d . . .
C27 C 1.0099(2) -0.2357(2) 0.41001(19) 0.0250(4) Uani 1 1 d . . .
H27A H 1.1031 -0.1957 0.4496 0.030 Uiso 1 1 calc R . .
C28 C 0.9133(2) -0.1725(2) 0.37610(18) 0.0240(4) Uani 1 1 d . . .
H28A H 0.9414 -0.0883 0.3933 0.029 Uiso 1 1 calc R . .
C29 C 0.02979(19) 0.25963(19) 0.01558(19) 0.0212(4) Uani 1 1 d . . .
C30 C -0.0476(2) 0.2904(2) 0.0826(2) 0.0254(4) Uani 1 1 d . . .
H30A H -0.0316 0.2700 0.1551 0.031 Uiso 1 1 calc R . .
C31 C -0.1468(2) 0.3497(2) 0.0459(2) 0.0262(4) Uani 1 1 d . . .
H31A H -0.1989 0.3697 0.0923 0.031 Uiso 1 1 calc R . .
C32 C -0.16920(19) 0.37952(19) -0.05946(19) 0.0233(4) Uani 1 1 d . . .
C33 C -0.0932(2) 0.35335(19) -0.12699(18) 0.0229(4) Uani 1 1 d . . .
H33A H -0.1089 0.3756 -0.1983 0.027 Uiso 1 1 calc R . .
C34 C 0.0064(2) 0.29394(19) -0.08888(18) 0.0222(4) Uani 1 1 d . . .
H34A H 0.0597 0.2762 -0.1344 0.027 Uiso 1 1 calc R . .

loop_
_atom_site_aniso_label
_atom_site_aniso_U_11
_atom_site_aniso_U_22
_atom_site_aniso_U_33
_atom_site_aniso_U_23
_atom_site_aniso_U_13
_atom_site_aniso_U_12
Cl1 0.0434(3) 0.0441(4) 0.0350(3) 0.0209(3) 0.0190(3) 0.0322(3)
Cl2 0.0301(3) 0.0320(3) 0.0292(3) 0.0076(2) 0.0070(2) 0.0193(2)
S1 0.0221(3) 0.0219(3) 0.0186(2) 0.0058(2) 0.00424(19) 0.0091(2)
S2 0.0237(3) 0.0252(3) 0.0182(2) 0.0071(2) 0.00697(19) 0.0119(2)
S3 0.0252(3) 0.0240(3) 0.0183(2) 0.0093(2) 0.00844(19) 0.0122(2)
S4 0.0254(3) 0.0216(3) 0.0175(2) 0.0068(2) 0.00445(19) 0.0103(2)
C1 0.0212(10) 0.0234(11) 0.0225(10) 0.0113(9) 0.0069(8) 0.0091(8)
C2 0.0226(10) 0.0286(12) 0.0260(10) 0.0096(9) 0.0024(8) 0.0085(9)
C3 0.0272(11) 0.0259(12) 0.0197(10) 0.0073(9) 0.0015(8) 0.0065(9)
C4 0.0247(10) 0.0231(11) 0.0184(9) 0.0097(8) 0.0059(8) 0.0054(8)
C5 0.0279(11) 0.0253(11) 0.0165(9) 0.0094(8) 0.0057(8) 0.0054(9)
C6 0.0300(11) 0.0208(11) 0.0176(9) 0.0047(8) 0.0102(8) 0.0055(9)
C7 0.0239(10) 0.0197(10) 0.0193(9) 0.0054(8) 0.0087(8) 0.0035(8)
C8 0.0279(11) 0.0210(11) 0.0234(10) 0.0051(8) 0.0116(8) 0.0069(9)
C9 0.0239(10) 0.0219(11) 0.0279(10) 0.0093(9) 0.0105(9) 0.0088(9)
C10 0.0208(10) 0.0214(11) 0.0240(10) 0.0094(8) 0.0084(8) 0.0082(8)
C11 0.0204(9) 0.0200(10) 0.0262(10) 0.0115(8) 0.0103(8) 0.0084(8)
C12 0.0187(9) 0.0223(10) 0.0233(9) 0.0123(8) 0.0078(8) 0.0079(8)
C13 0.0205(10) 0.0253(11) 0.0227(10) 0.0120(9) 0.0058(8) 0.0075(8)
C14 0.0194(10) 0.0278(11) 0.0179(9) 0.0089(8) 0.0047(8) 0.0061(8)
C15 0.0202(9) 0.0219(10) 0.0171(9) 0.0062(8) 0.0056(7) 0.0045(8)
C16 0.0225(10) 0.0258(11) 0.0161(9) 0.0051(8) 0.0041(8) 0.0057(9)
C17 0.0247(10) 0.0229(11) 0.0196(9) 0.0046(8) 0.0072(8) 0.0072(9)
C18 0.0252(10) 0.0220(11) 0.0192(9) 0.0053(8) 0.0084(8) 0.0072(9)
C19 0.0295(11) 0.0226(11) 0.0244(10) 0.0056(9) 0.0098(9) 0.0090(9)
C20 0.0273(11) 0.0245(11) 0.0262(10) 0.0123(9) 0.0110(8) 0.0131(9)
C21 0.0192(9) 0.0250(11) 0.0229(10) 0.0118(9) 0.0081(8) 0.0092(8)
C22 0.0200(9) 0.0243(11) 0.0228(9) 0.0119(8) 0.0091(8) 0.0095(8)
C23 0.0234(10) 0.0236(11) 0.0191(9) 0.0092(8) 0.0086(8) 0.0103(8)
C24 0.0249(11) 0.0242(12) 0.0346(12) 0.0114(10) 0.0094(9) 0.0047(9)
C25 0.0359(12) 0.0232(12) 0.0338(12) 0.0128(10) 0.0127(10) 0.0107(10)
C26 0.0310(11) 0.0328(12) 0.0219(10) 0.0143(9) 0.0139(9) 0.0203(10)
C27 0.0238(10) 0.0328(12) 0.0217(9) 0.0134(9) 0.0104(8) 0.0107(9)
C28 0.0259(10) 0.0250(11) 0.0214(9) 0.0102(9) 0.0094(8) 0.0084(9)
C29 0.0195(9) 0.0210(10) 0.0209(9) 0.0084(8) 0.0064(8) 0.0062(8)
C30 0.0221(10) 0.0313(12) 0.0254(10) 0.0144(9) 0.0102(8) 0.0074(9)
C31 0.0239(10) 0.0308(12) 0.0251(10) 0.0100(9) 0.0125(8) 0.0088(9)
C32 0.0204(10) 0.0209(11) 0.0223(10) 0.0061(8) 0.0041(8) 0.0100(8)
C33 0.0248(10) 0.0244(11) 0.0190(9) 0.0097(8) 0.0080(8) 0.0085(8)
C34 0.0234(10) 0.0241(11) 0.0198(9) 0.0085(8) 0.0096(8) 0.0085(8)

loop_
_atom_type_symbol
_atom_type_description
_atom_type_scat_dispersion_real
_atom_type_scat_dispersion_imag
_atom_type_scat_source
C C 0.0033 0.0016 'International Tables Vol C Tables 4.2.6.8 and 6.1.1.4'
H H 0.0000 0.0000 'International Tables Vol C Tables 4.2.6.8 and 6.1.1.4'
Cl Cl 0.1484 0.1585 'International Tables Vol C Tables 4.2.6.8 and 6.1.1.4'
S S 0.1246 0.1234 'International Tables Vol C Tables 4.2.6.8 and 6.1.1.4'

loop_
_geom_angle_atom_site_label_1
_geom_angle_atom_site_label_2
_geom_angle_atom_site_label_3
_geom_angle
_geom_angle_site_symmetry_1
_geom_angle_site_symmetry_3
C4 S1 C1 93.37(10) . .
C7 S2 C10 92.96(10) . .
C15 S3 C12 93.09(9) . .
C18 S4 C21 93.36(10) . .
C22 C1 C2 127.00(19) . .
C22 C1 S1 124.32(15) . .
C2 C1 S1 108.62(16) . .
C3 C2 C1 114.17(19) . .
C3 C2 H2A 122.9 . .
C1 C2 H2A 122.9 . .
C2 C3 C4 114.88(19) . .
C2 C3 H3A 122.6 . .
C4 C3 H3A 122.6 . .
C5 C4 C3 122.62(19) . .
C5 C4 S1 128.45(15) . .
C3 C4 S1 108.93(16) . .
C6 C5 C4 136.14(19) . .
C6 C5 H5A 111.9 . .
C4 C5 H5A 111.9 . .
C5 C6 C7 136.05(19) . .
C5 C6 H6A 112.0 . .
C7 C6 H6A 112.0 . .
C8 C7 C6 122.67(18) . .
C8 C7 S2 109.21(14) . .
C6 C7 S2 128.08(16) . .
C9 C8 C7 114.59(19) . .
C9 C8 H8A 122.7 . .
C7 C8 H8A 122.7 . .
C8 C9 C10 113.98(19) . .
C8 C9 H9A 123.0 . .
C10 C9 H9A 123.0 . .
C9 C10 C11 125.83(19) . .
C9 C10 S2 109.26(15) . .
C11 C10 S2 124.91(16) . .
C12 C11 C10 126.54(18) . .
C12 C11 C23 116.84(17) . .
C10 C11 C23 116.62(18) . .
C11 C12 C13 126.33(18) . .
C11 C12 S3 124.68(15) . .
C13 C12 S3 108.99(15) . .
C14 C13 C12 114.03(18) . .
C14 C13 H13A 123.0 . .
C12 C13 H13A 123.0 . .
C13 C14 C15 114.71(18) . .
C13 C14 H14A 122.6 . .
C15 C14 H14A 122.6 . .
C16 C15 C14 122.80(18) . .
C16 C15 S3 127.91(15) . .
C14 C15 S3 109.17(15) . .
C17 C16 C15 135.64(19) . .
C17 C16 H16A 112.2 . .
C15 C16 H16A 112.2 . .
C16 C17 C18 136.1(2) . .
C16 C17 H17A 111.9 . .
C18 C17 H17A 111.9 . .
C17 C18 C19 122.77(19) . .
C17 C18 S4 128.44(17) . .
C19 C18 S4 108.72(15) . .
C20 C19 C18 114.92(19) . .
C20 C19 H19A 122.5 . .
C18 C19 H19A 122.5 . .
C19 C20 C21 114.11(19) . .
C19 C20 H20A 122.9 . .
C21 C20 H20A 122.9 . .
C22 C21 C20 126.04(19) . .
C22 C21 S4 125.08(16) . .
C20 C21 S4 108.87(14) . .
C21 C22 C1 125.27(18) . .
C21 C22 C29 117.41(18) . .
C1 C22 C29 117.32(17) . .
C24 C23 C28 118.04(19) . .
C24 C23 C11 121.54(18) . .
C28 C23 C11 120.38(19) . .
C25 C24 C23 121.2(2) . .
C25 C24 H24A 119.4 . .
C23 C24 H24A 119.4 . .
C26 C25 C24 119.0(2) . .
C26 C25 H25A 120.5 . .
C24 C25 H25A 120.5 . .
C25 C26 C27 121.49(19) . .
C25 C26 Cl1 119.30(18) . .
C27 C26 Cl1 119.20(17) . .
C26 C27 C28 118.82(19) . .
C26 C27 H27A 120.6 . .
C28 C27 H27A 120.6 . .
C27 C28 C23 121.5(2) . .
C27 C28 H28A 119.3 . .
C23 C28 H28A 119.3 . .
C30 C29 C34 117.90(18) . .
C30 C29 C22 120.15(17) . .
C34 C29 C22 121.95(17) . .
C31 C30 C29 121.49(19) . .
C31 C30 H30A 119.3 . .
C29 C30 H30A 119.3 . .
C30 C31 C32 118.99(19) . .
C30 C31 H31A 120.5 . .
C32 C31 H31A 120.5 . .
C33 C32 C31 121.57(18) . .
C33 C32 Cl2 120.01(15) . .
C31 C32 Cl2 118.42(16) . .
C32 C33 C34 118.84(18) . .
C32 C33 H33A 120.6 . .
C34 C33 H33A 120.6 . .
C33 C34 C29 121.18(18) . .
C33 C34 H34A 119.4 . .
C29 C34 H34A 119.4 . .

loop_
_geom_bond_atom_site_label_1
_geom_bond_atom_site_label_2
_geom_bond_distance
_geom_bond_site_symmetry_2
Cl1 C26 1.743(2) .
Cl2 C32 1.744(2) .
S1 C4 1.735(2) .
S1 C1 1.748(2) .
S2 C7 1.743(2) .
S2 C10 1.744(2) .
S3 C15 1.742(2) .
S3 C12 1.747(2) .
S4 C18 1.743(2) .
S4 C21 1.751(2) .
C1 C22 1.410(3) .
C1 C2 1.415(3) .
C2 C3 1.363(3) .
C2 H2A 0.9500 .
C3 C4 1.408(3) .
C3 H3A 0.9500 .
C4 C5 1.404(3) .
C5 C6 1.381(3) .
C5 H5A 0.9500 .
C6 C7 1.410(3) .
C6 H6A 0.9500 .
C7 C8 1.401(3) .
C8 C9 1.373(3) .
C8 H8A 0.9500 .
C9 C10 1.407(3) .
C9 H9A 0.9500 .
C10 C11 1.411(3) .
C11 C12 1.400(3) .
C11 C23 1.493(3) .
C12 C13 1.417(3) .
C13 C14 1.367(3) .
C13 H13A 0.9500 .
C14 C15 1.408(3) .
C14 H14A 0.9500 .
C15 C16 1.401(3) .
C16 C17 1.386(3) .
C16 H16A 0.9500 .
C17 C18 1.404(3) .
C17 H17A 0.9500 .
C18 C19 1.410(3) .
C19 C20 1.371(3) .
C19 H19A 0.9500 .
C20 C21 1.411(3) .
C20 H20A 0.9500 .
C21 C22 1.410(3) .
C22 C29 1.489(3) .
C23 C24 1.392(3) .
C23 C28 1.395(3) .
C24 C25 1.391(3) .
C24 H24A 0.9500 .
C25 C26 1.376(3) .
C25 H25A 0.9500 .
C26 C27 1.381(3) .
C27 C28 1.385(3) .
C27 H27A 0.9500 .
C28 H28A 0.9500 .
C29 C30 1.394(3) .
C29 C34 1.402(3) .
C30 C31 1.381(3) .
C30 H30A 0.9500 .
C31 C32 1.382(3) .
C31 H31A 0.9500 .
C32 C33 1.380(3) .
C33 C34 1.387(3) .
C33 H33A 0.9500 .
C34 H34A 0.9500 .

loop_
_geom_torsion_atom_site_label_1
_geom_torsion_atom_site_label_2
_geom_torsion_atom_site_label_3
_geom_torsion_atom_site_label_4
_geom_torsion
_geom_torsion_site_symmetry_1
_geom_torsion_site_symmetry_2
_geom_torsion_site_symmetry_3
_geom_torsion_site_symmetry_4
C4 S1 C1 C22 -175.31(19) . . . .
C4 S1 C1 C2 2.04(17) . . . .
C22 C1 C2 C3 175.0(2) . . . .
S1 C1 C2 C3 -2.2(2) . . . .
C1 C2 C3 C4 1.2(3) . . . .
C2 C3 C4 C5 -179.1(2) . . . .
C2 C3 C4 S1 0.4(3) . . . .
C1 S1 C4 C5 178.0(2) . . . .
C1 S1 C4 C3 -1.40(17) . . . .
C3 C4 C5 C6 -173.1(2) . . . .
S1 C4 C5 C6 7.6(4) . . . .
C4 C5 C6 C7 9.4(5) . . . .
C5 C6 C7 C8 175.4(2) . . . .
C5 C6 C7 S2 -2.0(4) . . . .
C10 S2 C7 C8 0.00(16) . . . .
C10 S2 C7 C6 177.7(2) . . . .
C6 C7 C8 C9 -178.0(2) . . . .
S2 C7 C8 C9 -0.1(2) . . . .
C7 C8 C9 C10 0.2(3) . . . .
C8 C9 C10 C11 -179.9(2) . . . .
C8 C9 C10 S2 -0.2(2) . . . .
C7 S2 C10 C9 0.09(16) . . . .
C7 S2 C10 C11 179.86(19) . . . .
C9 C10 C11 C12 174.1(2) . . . .
S2 C10 C11 C12 -5.7(3) . . . .
C9 C10 C11 C23 -5.2(3) . . . .
S2 C10 C11 C23 175.06(15) . . . .
C10 C11 C12 C13 170.1(2) . . . .
C23 C11 C12 C13 -10.7(3) . . . .
C10 C11 C12 S3 -9.6(3) . . . .
C23 C11 C12 S3 169.68(15) . . . .
C15 S3 C12 C11 179.01(19) . . . .
C15 S3 C12 C13 -0.69(16) . . . .
C11 C12 C13 C14 -179.2(2) . . . .
S3 C12 C13 C14 0.5(2) . . . .
C12 C13 C14 C15 0.1(3) . . . .
C13 C14 C15 C16 -176.9(2) . . . .
C13 C14 C15 S3 -0.6(2) . . . .
C12 S3 C15 C16 176.8(2) . . . .
C12 S3 C15 C14 0.73(16) . . . .
C14 C15 C16 C17 -178.8(2) . . . .
S3 C15 C16 C17 5.7(4) . . . .
C15 C16 C17 C18 10.8(5) . . . .
C16 C17 C18 C19 -177.9(2) . . . .
C16 C17 C18 S4 5.5(4) . . . .
C21 S4 C18 C17 177.0(2) . . . .
C21 S4 C18 C19 0.01(16) . . . .
C17 C18 C19 C20 -177.9(2) . . . .
S4 C18 C19 C20 -0.7(2) . . . .
C18 C19 C20 C21 1.3(3) . . . .
C19 C20 C21 C22 177.6(2) . . . .
C19 C20 C21 S4 -1.2(2) . . . .
C18 S4 C21 C22 -178.17(19) . . . .
C18 S4 C21 C20 0.65(16) . . . .
C20 C21 C22 C1 168.9(2) . . . .
S4 C21 C22 C1 -12.5(3) . . . .
C20 C21 C22 C29 -11.6(3) . . . .
S4 C21 C22 C29 166.99(15) . . . .
C2 C1 C22 C21 171.2(2) . . . .
S1 C1 C22 C21 -12.0(3) . . . .
C2 C1 C22 C29 -8.3(3) . . . .
S1 C1 C22 C29 168.59(15) . . . .
C12 C11 C23 C24 114.2(2) . . . .
C10 C11 C23 C24 -66.5(3) . . . .
C12 C11 C23 C28 -68.1(2) . . . .
C10 C11 C23 C28 111.2(2) . . . .
C28 C23 C24 C25 -0.3(3) . . . .
C11 C23 C24 C25 177.5(2) . . . .
C23 C24 C25 C26 -0.6(3) . . . .
C24 C25 C26 C27 1.1(3) . . . .
C24 C25 C26 Cl1 -177.51(17) . . . .
C25 C26 C27 C28 -0.7(3) . . . .
Cl1 C26 C27 C28 177.97(15) . . . .
C26 C27 C28 C23 -0.3(3) . . . .
C24 C23 C28 C27 0.7(3) . . . .
C11 C23 C28 C27 -177.07(18) . . . .
C21 C22 C29 C30 -51.2(3) . . . .
C1 C22 C29 C30 128.3(2) . . . .
C21 C22 C29 C34 128.1(2) . . . .
C1 C22 C29 C34 -52.4(3) . . . .
C34 C29 C30 C31 1.7(3) . . . .
C22 C29 C30 C31 -178.9(2) . . . .
C29 C30 C31 C32 -0.3(3) . . . .
C30 C31 C32 C33 -1.2(3) . . . .
C30 C31 C32 Cl2 178.90(16) . . . .
C31 C32 C33 C34 1.0(3) . . . .
Cl2 C32 C33 C34 -179.05(16) . . . .
C32 C33 C34 C29 0.5(3) . . . .
C30 C29 C34 C33 -1.9(3) . . . .
C22 C29 C34 C33 178.77(19) . . . .
